data_2220724
loop_
_publ_author_name
'Subashini, R.'
'Hathwar, Venkatesha R.'
'Manivel, P.'
'Prabakaran, K.'
'Khan, F. Nawaz'

_publ_section_title
;
 2,4-Dichloro-6-methoxyquinoline
;
_journal_coeditor_code BT2852
_journal_issue 2
_journal_name_full 'Acta Crystallographica Section E'
_journal_page_first o370
_journal_paper_doi 10.1107/S1600536809002402
_journal_volume 65
_journal_year 2009
_chemical_formula_iupac 'C10 H7 Cl2 N O'
_chemical_formula_moiety 'C10 H7 Cl2 N O'
_chemical_formula_sum 'C10 H7 Cl2 N O'
_chemical_formula_weight 228.07
_chemical_name_systematic
;
2,4-Dichloro-6-methoxyquinoline
;
_space_group_IT_number 2
_symmetry_cell_setting triclinic
_symmetry_space_group_name_Hall '-P 1'
_symmetry_space_group_name_H-M 'P -1'
_atom_sites_solution_hydrogens geom
_atom_sites_solution_primary direct
_atom_sites_solution_secondary difmap
_cell_angle_alpha 116.660(19)
_cell_angle_beta 102.301(2)
_cell_angle_gamma 104.150(14)
_cell_formula_units_Z 2
_cell_length_a 7.431(2)
_cell_length_b 8.889(2)
_cell_length_c 9.083(4)
_cell_measurement_reflns_used 856
_cell_measurement_temperature 290(2)
_cell_measurement_theta_max 20.68
_cell_measurement_theta_min 1.86
_cell_volume 482.5(3)
_computing_cell_refinement 'SAINT (Bruker, 2004)'
_computing_data_collection 'SMART (Bruker, 2004)'
_computing_data_reduction 'SAINT (Bruker, 2004)'
_computing_molecular_graphics 'ORTEP-3 (Farrugia, 1999) and CAMERON (Watkin <i>et al.</i>,  1993)'
_computing_publication_material 'PLATON (Spek, 2003)'
_computing_structure_refinement 'SHELXL97 (Sheldrick, 2008)'
_computing_structure_solution 'SHELXS97 (Sheldrick, 2008)'
_diffrn_ambient_temperature 290(2)
_diffrn_measured_fraction_theta_full 0.993
_diffrn_measured_fraction_theta_max 0.993
_diffrn_measurement_device_type 'Bruker SMART CCD area-detector'
_diffrn_measurement_method '\f and \w'
_diffrn_radiation_monochromator graphite
_diffrn_radiation_source 'fine-focus sealed tube'
_diffrn_radiation_type MoK\a
_diffrn_radiation_wavelength 0.71073
_diffrn_reflns_av_R_equivalents 0.0537
_diffrn_reflns_av_sigmaI/netI 0.0520
_diffrn_reflns_limit_h_max 8
_diffrn_reflns_limit_h_min -5
_diffrn_reflns_limit_k_max 10
_diffrn_reflns_limit_k_min -10
_diffrn_reflns_limit_l_max 11
_diffrn_reflns_limit_l_min -11
_diffrn_reflns_number 5720
_diffrn_reflns_reduction_process
;
;
_diffrn_reflns_theta_full 25.50
_diffrn_reflns_theta_max 25.50
_diffrn_reflns_theta_min 2.67
_diffrn_standards_number 0
_exptl_absorpt_coefficient_mu 0.633
_exptl_absorpt_correction_T_max 0.9090
_exptl_absorpt_correction_T_min 0.8112
_exptl_absorpt_correction_type multi-scan
_exptl_absorpt_process_details '(SADABS; Sheldrick, 1996)'
_exptl_crystal_colour colourless
_exptl_crystal_density_diffrn 1.570
_exptl_crystal_density_method 'not measured'
_exptl_crystal_description block
_exptl_crystal_F_000 232
_exptl_crystal_size_max 0.25
_exptl_crystal_size_mid 0.18
_exptl_crystal_size_min 0.15
_refine_diff_density_max 0.383
_refine_diff_density_min -0.643
_refine_ls_extinction_method none
_refine_ls_goodness_of_fit_ref 1.149
_refine_ls_hydrogen_treatment constr
_refine_ls_matrix_type full
_refine_ls_number_parameters 128
_refine_ls_number_reflns 1782
_refine_ls_number_restraints 0
_refine_ls_restrained_S_all 1.149
_refine_ls_R_factor_all 0.0936
_refine_ls_R_factor_gt 0.0652
_refine_ls_shift/su_max 0.000
_refine_ls_shift/su_mean 0.000
_refine_ls_structure_factor_coef Fsqd
_refine_ls_weighting_details 'calc w = 1/[\s^2^(Fo^2^)+(0.0844P)^2^+0.6982P] where P=(Fo^2^+2Fc^2^)/3'
_refine_ls_weighting_scheme calc
_refine_ls_wR_factor_gt 0.1561
_refine_ls_wR_factor_ref 0.1970
_reflns_number_gt 1272
_reflns_number_total 1782
_reflns_threshold_expression I>2\s(I)
_cod_data_source_file bt2852.cif
_cod_data_source_block I
_cod_database_code 2220724
_cod_database_fobs_code 2220724

loop_
_symmetry_equiv_pos_site_id
_symmetry_equiv_pos_as_xyz
1 x,y,z
2 -x,-y,-z

loop_
_atom_site_type_symbol
_atom_site_label
_atom_site_fract_x
_atom_site_fract_y
_atom_site_fract_z
_atom_site_U_iso_or_equiv
_atom_site_adp_type
_atom_site_calc_flag
_atom_site_refinement_flags
_atom_site_occupancy
_atom_site_disorder_assembly
_atom_site_disorder_group
Cl Cl1 0.3126(2) 1.55448(15) 0.76004(16) 0.0555(4) Uani d . 1 . .
Cl Cl2 0.2701(2) 0.98994(16) 0.84707(16) 0.0592(5) Uani d . 1 . .
N N1 0.2689(5) 1.2373(5) 0.5081(5) 0.0400(9) Uani d . 1 . .
O O1 0.2020(5) 0.5198(4) 0.1887(4) 0.0517(8) Uani d . 1 . .
C C1 0.2837(6) 1.3262(5) 0.6714(6) 0.0383(10) Uani d . 1 . .
C C2 0.2849(6) 1.2594(5) 0.7862(5) 0.0382(9) Uani d . 1 . .
H H2 0.2972 1.3312 0.9031 0.046 Uiso calc R 1 . .
C C3 0.2666(6) 1.0805(6) 0.7130(5) 0.0378(9) Uani d . 1 . .
C C4 0.2323(6) 0.7880(5) 0.4545(6) 0.0380(9) Uani d . 1 . .
H H4 0.2318 0.7305 0.5184 0.046 Uiso calc R 1 . .
C C5 0.2168(6) 0.6950(5) 0.2814(6) 0.0392(10) Uani d . 1 . .
C C6 0.2134(7) 0.7815(6) 0.1824(6) 0.0422(10) Uani d . 1 . .
H H6 0.1994 0.7169 0.0641 0.051 Uiso calc R 1 . .
C C7 0.2302(7) 0.9572(6) 0.2591(6) 0.0421(10) Uani d . 1 . .
H H7 0.2294 1.0119 0.1926 0.051 Uiso calc R 1 . .
C C8 0.2489(6) 1.0586(5) 0.4363(5) 0.0350(9) Uani d . 1 . .
C C9 0.2491(6) 0.9716(5) 0.5361(5) 0.0344(9) Uani d . 1 . .
C C10 0.2067(8) 0.4245(7) 0.2807(7) 0.0573(13) Uani d . 1 . .
H H10A 0.3330 0.4855 0.3778 0.086 Uiso calc R 1 . .
H H10B 0.1897 0.3014 0.2006 0.086 Uiso calc R 1 . .
H H10C 0.1007 0.4228 0.3254 0.086 Uiso calc R 1 . .

loop_
_atom_site_aniso_label
_atom_site_aniso_U_11
_atom_site_aniso_U_22
_atom_site_aniso_U_33
_atom_site_aniso_U_12
_atom_site_aniso_U_13
_atom_site_aniso_U_23
Cl1 0.0789(9) 0.0407(6) 0.0592(8) 0.0310(6) 0.0316(6) 0.0293(6)
Cl2 0.0927(11) 0.0533(7) 0.0488(7) 0.0298(7) 0.0288(6) 0.0383(6)
N1 0.049(2) 0.0396(19) 0.046(2) 0.0226(17) 0.0195(17) 0.0300(17)
O1 0.070(2) 0.0391(16) 0.0490(18) 0.0252(16) 0.0202(16) 0.0246(15)
C1 0.038(2) 0.035(2) 0.047(2) 0.0168(18) 0.0141(19) 0.0248(19)
C2 0.038(2) 0.044(2) 0.038(2) 0.0176(19) 0.0164(18) 0.0234(19)
C3 0.040(2) 0.042(2) 0.041(2) 0.0169(18) 0.0150(18) 0.0284(19)
C4 0.039(2) 0.039(2) 0.044(2) 0.0151(18) 0.0138(19) 0.0295(19)
C5 0.039(2) 0.035(2) 0.045(2) 0.0148(18) 0.0130(19) 0.0232(19)
C6 0.053(3) 0.045(2) 0.036(2) 0.023(2) 0.0185(19) 0.0234(19)
C7 0.055(3) 0.044(2) 0.042(2) 0.025(2) 0.020(2) 0.030(2)
C8 0.036(2) 0.037(2) 0.038(2) 0.0151(17) 0.0127(17) 0.0239(18)
C9 0.032(2) 0.036(2) 0.039(2) 0.0127(17) 0.0127(17) 0.0235(18)
C10 0.070(3) 0.048(3) 0.074(3) 0.028(2) 0.030(3) 0.043(3)

loop_
_atom_type_symbol
_atom_type_description
_atom_type_scat_dispersion_real
_atom_type_scat_dispersion_imag
_atom_type_scat_source
O O 0.0106 0.0060 'International Tables Vol C Tables 4.2.6.8 and 6.1.1.4'
N N 0.0061 0.0033 'International Tables Vol C Tables 4.2.6.8 and 6.1.1.4'
Cl Cl 0.1484 0.1585 'International Tables Vol C Tables 4.2.6.8 and 6.1.1.4'
H H 0.0000 0.0000 'International Tables Vol C Tables 4.2.6.8 and 6.1.1.4'
C C 0.0033 0.0016 'International Tables Vol C Tables 4.2.6.8 and 6.1.1.4'

loop_
_geom_angle_atom_site_label_1
_geom_angle_atom_site_label_2
_geom_angle_atom_site_label_3
_geom_angle_site_symmetry_1
_geom_angle_site_symmetry_3
_geom_angle
_geom_angle_publ_flag
C1 N1 C8 . . 117.4(3) ?
C5 O1 C10 . . 117.2(4) ?
N1 C1 C2 . . 126.7(4) ?
N1 C1 Cl1 . . 116.3(3) ?
C2 C1 Cl1 . . 117.0(3) ?
C3 C2 C1 . . 115.3(4) ?
C3 C2 H2 . . 122.3 ?
C1 C2 H2 . . 122.3 ?
C2 C3 C9 . . 122.4(3) ?
C2 C3 Cl2 . . 117.9(3) ?
C9 C3 Cl2 . . 119.6(3) ?
C5 C4 C9 . . 120.1(4) ?
C5 C4 H4 . . 120.0 ?
C9 C4 H4 . . 120.0 ?
O1 C5 C4 . . 125.8(4) ?
O1 C5 C6 . . 114.1(4) ?
C4 C5 C6 . . 120.0(4) ?
C7 C6 C5 . . 120.5(4) ?
C7 C6 H6 . . 119.8 ?
C5 C6 H6 . . 119.8 ?
C6 C7 C8 . . 121.6(4) ?
C6 C7 H7 . . 119.2 ?
C8 C7 H7 . . 119.2 ?
N1 C8 C7 . . 119.1(3) ?
N1 C8 C9 . . 122.6(4) ?
C7 C8 C9 . . 118.3(4) ?
C3 C9 C4 . . 125.0(4) ?
C3 C9 C8 . . 115.5(3) ?
C4 C9 C8 . . 119.5(4) ?
O1 C10 H10A . . 109.5 ?
O1 C10 H10B . . 109.5 ?
H10A C10 H10B . . 109.5 ?
O1 C10 H10C . . 109.5 ?
H10A C10 H10C . . 109.5 ?
H10B C10 H10C . . 109.5 ?

loop_
_geom_bond_atom_site_label_1
_geom_bond_atom_site_label_2
_geom_bond_site_symmetry_2
_geom_bond_distance
_geom_bond_publ_flag
Cl1 C1 . 1.749(4) ?
Cl2 C3 . 1.734(4) ?
N1 C1 . 1.293(5) ?
N1 C8 . 1.372(5) ?
O1 C5 . 1.359(5) ?
O1 C10 . 1.433(5) ?
C1 C2 . 1.412(5) ?
C2 C3 . 1.377(6) ?
C2 H2 . 0.9300 ?
C3 C9 . 1.411(6) ?
C4 C5 . 1.370(6) ?
C4 C9 . 1.415(5) ?
C4 H4 . 0.9300 ?
C5 C6 . 1.422(6) ?
C6 C7 . 1.352(6) ?
C6 H6 . 0.9300 ?
C7 C8 . 1.402(6) ?
C7 H7 . 0.9300 ?
C8 C9 . 1.432(5) ?
C10 H10A . 0.9600 ?
C10 H10B . 0.9600 ?
C10 H10C . 0.9600 ?

loop_
_geom_torsion_atom_site_label_1
_geom_torsion_atom_site_label_2
_geom_torsion_atom_site_label_3
_geom_torsion_atom_site_label_4
_geom_torsion_site_symmetry_1
_geom_torsion_site_symmetry_2
_geom_torsion_site_symmetry_3
_geom_torsion_site_symmetry_4
_geom_torsion
_geom_torsion_publ_flag
C8 N1 C1 C2 . . . . 1.2(6) ?
C8 N1 C1 Cl1 . . . . 179.1(3) ?
N1 C1 C2 C3 . . . . -0.6(6) ?
Cl1 C1 C2 C3 . . . . -178.5(3) ?
C1 C2 C3 C9 . . . . 0.4(6) ?
C1 C2 C3 Cl2 . . . . 179.2(3) ?
C10 O1 C5 C4 . . . . -1.2(6) ?
C10 O1 C5 C6 . . . . 179.3(4) ?
C9 C4 C5 O1 . . . . 179.3(4) ?
C9 C4 C5 C6 . . . . -1.3(6) ?
O1 C5 C6 C7 . . . . -178.9(4) ?
C4 C5 C6 C7 . . . . 1.6(7) ?
C5 C6 C7 C8 . . . . -0.8(7) ?
C1 N1 C8 C7 . . . . 179.3(4) ?
C1 N1 C8 C9 . . . . -1.6(6) ?
C6 C7 C8 N1 . . . . 178.9(4) ?
C6 C7 C8 C9 . . . . -0.2(7) ?
C2 C3 C9 C4 . . . . 179.2(4) ?
Cl2 C3 C9 C4 . . . . 0.4(6) ?
C2 C3 C9 C8 . . . . -0.8(6) ?
Cl2 C3 C9 C8 . . . . -179.6(3) ?
C5 C4 C9 C3 . . . . -179.8(4) ?
C5 C4 C9 C8 . . . . 0.3(6) ?
N1 C8 C9 C3 . . . . 1.5(6) ?
C7 C8 C9 C3 . . . . -179.5(4) ?
N1 C8 C9 C4 . . . . -178.6(4) ?
C7 C8 C9 C4 . . . . 0.5(6) ?

loop_
_cod_related_entry_id
_cod_related_entry_database
_cod_related_entry_code
1 ChemSpider 824398
